data_4302894
loop_
_publ_author_name
'Mahendra Yadav'
'Ashish Kumar Singh'
'Biswajit Maiti'
'Daya Shankar Pandey'

_publ_section_title
;
Heteroleptic Arene Ruthenium Complexes Based onmeso-Substituted Dipyrrins:
Synthesis, Structure, Reactivity, and Electrochemical Studies
;
_journal_name_full 'Inorganic Chemistry'
_journal_page_first 7593
_journal_page_last 7603
_journal_paper_doi 10.1021/ic9000957
_journal_volume 48
_journal_year 2009
_chemical_absolute_configuration unk
_chemical_formula_sum 'C26 H24 Cl N3 Ru'
_chemical_formula_weight 515.00
_space_group_IT_number 2
_symmetry_cell_setting triclinic
_symmetry_Int_Tables_number 2
_symmetry_space_group_name_Hall '-P 1'
_symmetry_space_group_name_H-M 'P -1'
_atom_sites_solution_hydrogens geom
_atom_sites_solution_primary direct
_atom_sites_solution_secondary difmap
_audit_creation_method SHELXL-97
_cell_angle_alpha 73.9480(10)
_cell_angle_beta 77.9880(10)
_cell_angle_gamma 83.9790(10)
_cell_formula_units_Z 2
_cell_length_a 9.6577(6)
_cell_length_b 10.4759(6)
_cell_length_c 11.9408(7)
_cell_measurement_temperature 293(2)
_cell_volume 1134.12(12)
_computing_structure_refinement 'SHELXL-97 (Sheldrick, 1997)'
_diffrn_ambient_temperature 293(2)
_diffrn_measured_fraction_theta_full 0.982
_diffrn_measured_fraction_theta_max 0.982
_diffrn_radiation_monochromator graphite
_diffrn_radiation_type MoK\a
_diffrn_radiation_wavelength 0.71073
_diffrn_reflns_av_R_equivalents 0.0166
_diffrn_reflns_av_sigmaI/netI 0.0336
_diffrn_reflns_limit_h_max 11
_diffrn_reflns_limit_h_min -11
_diffrn_reflns_limit_k_max 12
_diffrn_reflns_limit_k_min -12
_diffrn_reflns_limit_l_max 14
_diffrn_reflns_limit_l_min -9
_diffrn_reflns_number 5891
_diffrn_reflns_theta_full 25.00
_diffrn_reflns_theta_max 25.00
_diffrn_reflns_theta_min 2.03
_diffrn_source 'fine-focus sealed tube'
_exptl_absorpt_coefficient_mu 0.827
_exptl_absorpt_correction_T_max 0.957
_exptl_absorpt_correction_T_min 0.945
_exptl_absorpt_correction_type multi-scan
_exptl_absorpt_process_details sadabs
_exptl_crystal_colour 'reddish green'
_exptl_crystal_density_diffrn 1.508
_exptl_crystal_density_method 'not measured'
_exptl_crystal_description block
_exptl_crystal_F_000 524
_exptl_crystal_size_max 0.32
_exptl_crystal_size_mid 0.31
_exptl_crystal_size_min 0.27
_refine_diff_density_max 1.387
_refine_diff_density_min -0.425
_refine_diff_density_rms 0.104
_refine_ls_extinction_method none
_refine_ls_goodness_of_fit_ref 1.094
_refine_ls_matrix_type full
_refine_ls_number_parameters 283
_refine_ls_number_reflns 3922
_refine_ls_number_restraints 0
_refine_ls_restrained_S_all 1.094
_refine_ls_R_factor_all 0.0424
_refine_ls_R_factor_gt 0.0387
_refine_ls_shift/su_max 0.001
_refine_ls_shift/su_mean 0.000
_refine_ls_structure_factor_coef Fsqd
_refine_ls_weighting_details 'calc w=1/[\s^2^(Fo^2^)+(0.0520P)^2^+2.2332P] where P=(Fo^2^+2Fc^2^)/3'
_refine_ls_weighting_scheme calc
_refine_ls_wR_factor_gt 0.0994
_refine_ls_wR_factor_ref 0.1030
_reflns_number_gt 3563
_reflns_number_total 3922
_reflns_threshold_expression >2sigma(I)
_cod_data_source_file ic9000957_si_001_1.cif
_cod_data_source_block Complex1
_cod_database_code 4302894

loop_
_symmetry_equiv_pos_as_xyz
'x, y, z'
'-x, -y, -z'

loop_
_atom_site_label
_atom_site_type_symbol
_atom_site_fract_x
_atom_site_fract_y
_atom_site_fract_z
_atom_site_U_iso_or_equiv
_atom_site_adp_type
_atom_site_occupancy
_atom_site_symmetry_multiplicity
_atom_site_calc_flag
_atom_site_refinement_flags
_atom_site_disorder_assembly
_atom_site_disorder_group
Ru1 Ru 0.27589(3) 0.30416(3) 0.62876(3) 0.01832(12) Uani 1 1 d . . .
Cl1 Cl 0.24866(8) 0.54182(7) 0.54432(7) 0.01333(18) Uani 1 1 d . . .
N1 N 0.3291(3) 0.3496(3) 0.7726(3) 0.0185(6) Uani 1 1 d . . .
N2 N 0.0690(3) 0.3119(3) 0.7206(3) 0.0192(7) Uani 1 1 d . . .
N3 N -0.1583(4) 0.1187(3) 1.5189(3) 0.0254(7) Uani 1 1 d . . .
C1 C 0.4548(4) 0.3910(4) 0.7734(4) 0.0228(8) Uani 1 1 d . . .
H1 H 0.5267 0.4122 0.7071 0.027 Uiso 1 1 calc R . .
C2 C 0.4647(4) 0.3986(4) 0.8874(4) 0.0273(9) Uani 1 1 d . . .
H2 H 0.5417 0.4253 0.9093 0.033 Uiso 1 1 calc R . .
C3 C 0.3372(4) 0.3584(4) 0.9603(4) 0.0244(8) Uani 1 1 d . . .
H3 H 0.3119 0.3523 1.0410 0.029 Uiso 1 1 calc R . .
C4 C 0.2519(4) 0.3281(4) 0.8876(3) 0.0201(8) Uani 1 1 d . . .
C5 C 0.1090(4) 0.2929(4) 0.9209(3) 0.0190(8) Uani 1 1 d . . .
C6 C 0.0237(4) 0.2864(4) 0.8435(3) 0.0198(8) Uani 1 1 d . . .
C7 C -0.1250(4) 0.2630(4) 0.8691(4) 0.0257(9) Uani 1 1 d . . .
H7 H -0.1823 0.2418 0.9440 0.031 Uiso 1 1 calc R . .
C8 C -0.1666(4) 0.2775(4) 0.7649(4) 0.0274(9) Uani 1 1 d . . .
H8 H -0.2575 0.2687 0.7544 0.033 Uiso 1 1 calc R . .
C9 C -0.0443(4) 0.3086(4) 0.6742(4) 0.0248(8) Uani 1 1 d . . .
H9 H -0.0436 0.3245 0.5936 0.030 Uiso 1 1 calc R . .
C10 C 0.0471(4) 0.2601(4) 1.0508(3) 0.0207(8) Uani 1 1 d . . .
C11 C 0.0992(4) 0.1465(4) 1.1261(3) 0.0237(8) Uani 1 1 d . . .
H11 H 0.1719 0.0932 1.0954 0.028 Uiso 1 1 calc R . .
C12 C 0.0432(4) 0.1131(4) 1.2462(3) 0.0238(8) Uani 1 1 d . . .
H12 H 0.0771 0.0364 1.2957 0.029 Uiso 1 1 calc R . .
C13 C -0.0637(4) 0.1940(4) 1.2928(3) 0.0203(8) Uani 1 1 d . . .
C14 C -0.1195(4) 0.1558(4) 1.4190(4) 0.0219(8) Uani 1 1 d . . .
C15 C -0.1164(4) 0.3083(4) 1.2183(4) 0.0247(8) Uani 1 1 d . . .
H15 H -0.1875 0.3629 1.2493 0.030 Uiso 1 1 calc R . .
C16 C -0.0613(4) 0.3391(4) 1.0983(3) 0.0231(8) Uani 1 1 d . . .
H16 H -0.0975 0.4140 1.0483 0.028 Uiso 1 1 calc R . .
C17 C 0.2500(5) 0.3556(4) 0.3424(4) 0.0319(10) Uani 1 1 d . . .
H17A H 0.1505 0.3443 0.3515 0.048 Uiso 1 1 calc R . .
H17B H 0.3001 0.3304 0.2727 0.048 Uiso 1 1 calc R . .
H17C H 0.2651 0.4470 0.3345 0.048 Uiso 1 1 calc R . .
C18 C 0.3038(4) 0.2693(4) 0.4495(4) 0.0242(8) Uani 1 1 d . . .
C19 C 0.4383(4) 0.2882(4) 0.4737(3) 0.0220(8) Uani 1 1 d . . .
H19 H 0.4953 0.3529 0.4201 0.026 Uiso 1 1 calc R . .
C20 C 0.4862(4) 0.2119(4) 0.5759(4) 0.0233(8) Uani 1 1 d . . .
H20 H 0.5758 0.2241 0.5873 0.028 Uiso 1 1 calc R . .
C21 C 0.3990(4) 0.1154(4) 0.6629(4) 0.0222(8) Uani 1 1 d . . .
C22 C 0.2668(4) 0.0955(4) 0.6385(4) 0.0253(9) Uani 1 1 d . . .
H22 H 0.2086 0.0321 0.6927 0.030 Uiso 1 1 calc R . .
C23 C 0.2218(4) 0.1702(4) 0.5334(4) 0.0251(9) Uani 1 1 d . . .
H23 H 0.1353 0.1534 0.5192 0.030 Uiso 1 1 calc R . .
C24 C 0.4514(4) 0.0378(4) 0.7757(4) 0.0279(9) Uani 1 1 d . . .
H24 H 0.4999 0.0989 0.8018 0.033 Uiso 1 1 calc R . .
C25 C 0.3336(5) -0.0221(4) 0.8770(4) 0.0357(10) Uani 1 1 d . . .
H25A H 0.2931 -0.0913 0.8575 0.053 Uiso 1 1 calc R . .
H25B H 0.2616 0.0457 0.8893 0.053 Uiso 1 1 calc R . .
H25C H 0.3716 -0.0587 0.9480 0.053 Uiso 1 1 calc R . .
C26 C 0.5594(5) -0.0708(5) 0.7462(4) 0.0371(11) Uani 1 1 d . . .
H26A H 0.5954 -0.1189 0.8160 0.056 Uiso 1 1 calc R . .
H26B H 0.6362 -0.0311 0.6855 0.056 Uiso 1 1 calc R . .
H26C H 0.5147 -0.1307 0.7185 0.056 Uiso 1 1 calc R . .

loop_
_atom_site_aniso_label
_atom_site_aniso_U_11
_atom_site_aniso_U_22
_atom_site_aniso_U_33
_atom_site_aniso_U_23
_atom_site_aniso_U_13
_atom_site_aniso_U_12
Ru1 0.01682(18) 0.01705(18) 0.01886(19) -0.00311(13) 0.00078(12) -0.00355(12)
Cl1 0.0183(4) 0.0083(4) 0.0118(4) 0.0002(3) -0.0022(3) -0.0025(3)
N1 0.0174(15) 0.0196(16) 0.0164(16) -0.0017(13) -0.0022(12) -0.0015(12)
N2 0.0166(15) 0.0186(15) 0.0198(16) -0.0024(13) -0.0005(12) -0.0024(12)
N3 0.0269(18) 0.0236(17) 0.022(2) -0.0025(15) -0.0020(14) -0.0021(14)
C1 0.0194(19) 0.023(2) 0.024(2) -0.0028(16) -0.0002(16) -0.0048(15)
C2 0.021(2) 0.030(2) 0.031(2) -0.0050(18) -0.0080(17) -0.0053(17)
C3 0.027(2) 0.028(2) 0.018(2) -0.0038(17) -0.0057(16) -0.0028(17)
C4 0.0204(19) 0.0168(18) 0.0199(19) -0.0017(15) -0.0001(15) -0.0024(15)
C5 0.0214(19) 0.0145(17) 0.0181(19) -0.0015(15) -0.0010(15) -0.0003(14)
C6 0.0154(18) 0.0186(18) 0.020(2) -0.0017(15) 0.0040(15) -0.0019(14)
C7 0.0173(19) 0.028(2) 0.027(2) -0.0034(17) 0.0027(16) -0.0042(16)
C8 0.0157(18) 0.032(2) 0.033(2) -0.0058(19) -0.0033(17) -0.0026(16)
C9 0.0212(19) 0.030(2) 0.024(2) -0.0072(17) -0.0060(16) -0.0007(16)
C10 0.0187(18) 0.0188(18) 0.022(2) -0.0013(16) -0.0025(15) -0.0032(15)
C11 0.0216(19) 0.026(2) 0.021(2) -0.0039(17) -0.0008(16) -0.0029(16)
C12 0.026(2) 0.022(2) 0.021(2) 0.0003(16) -0.0049(16) -0.0019(16)
C13 0.0182(18) 0.0228(19) 0.0181(19) -0.0021(16) -0.0004(15) -0.0080(15)
C14 0.0198(19) 0.0184(19) 0.027(2) -0.0039(16) -0.0030(16) -0.0044(15)
C15 0.023(2) 0.023(2) 0.026(2) -0.0062(17) 0.0027(16) -0.0011(16)
C16 0.025(2) 0.0193(19) 0.020(2) 0.0017(16) -0.0016(16) -0.0015(15)
C17 0.040(2) 0.030(2) 0.027(2) -0.0103(19) -0.0082(19) 0.0003(19)
C18 0.032(2) 0.0204(19) 0.022(2) -0.0110(17) -0.0046(17) 0.0011(16)
C19 0.025(2) 0.0200(19) 0.0180(19) -0.0053(16) 0.0037(15) -0.0006(15)
C20 0.0168(18) 0.023(2) 0.029(2) -0.0116(17) 0.0023(16) -0.0003(15)
C21 0.0168(18) 0.0189(19) 0.027(2) -0.0049(16) 0.0021(16) -0.0003(15)
C22 0.026(2) 0.0162(19) 0.031(2) -0.0062(17) 0.0023(17) -0.0054(15)
C23 0.024(2) 0.023(2) 0.032(2) -0.0148(18) -0.0023(17) -0.0043(16)
C24 0.027(2) 0.026(2) 0.028(2) -0.0053(18) -0.0006(17) -0.0035(17)
C25 0.039(2) 0.031(2) 0.029(2) -0.0009(19) -0.0005(19) 0.0032(19)
C26 0.033(2) 0.033(2) 0.035(3) 0.000(2) -0.003(2) 0.0088(19)

loop_
_atom_type_symbol
_atom_type_description
_atom_type_scat_dispersion_real
_atom_type_scat_dispersion_imag
_atom_type_scat_source
C C 0.0033 0.0016 'International Tables Vol C Tables 4.2.6.8 and 6.1.1.4'
H H 0.0000 0.0000 'International Tables Vol C Tables 4.2.6.8 and 6.1.1.4'
N N 0.0061 0.0033 'International Tables Vol C Tables 4.2.6.8 and 6.1.1.4'
Cl Cl 0.1484 0.1585 'International Tables Vol C Tables 4.2.6.8 and 6.1.1.4'
Ru Ru -1.2594 0.8363 'International Tables Vol C Tables 4.2.6.8 and 6.1.1.4'

loop_
_geom_angle_atom_site_label_1
_geom_angle_atom_site_label_2
_geom_angle_atom_site_label_3
_geom_angle
_geom_angle_site_symmetry_1
_geom_angle_site_symmetry_3
_geom_angle_publ_flag
N2 Ru1 N1 84.86(12) . . ?
N2 Ru1 C22 91.86(13) . . ?
N1 Ru1 C22 117.11(14) . . ?
N2 Ru1 C21 118.44(13) . . ?
N1 Ru1 C21 91.20(14) . . ?
C22 Ru1 C21 38.00(15) . . ?
N2 Ru1 C19 153.94(14) . . ?
N1 Ru1 C19 120.95(13) . . ?
C22 Ru1 C19 79.83(15) . . ?
C21 Ru1 C19 68.38(14) . . ?
N2 Ru1 C23 91.59(14) . . ?
N1 Ru1 C23 154.58(14) . . ?
C22 Ru1 C23 37.71(15) . . ?
C21 Ru1 C23 68.41(15) . . ?
C19 Ru1 C23 66.76(15) . . ?
N2 Ru1 C20 156.50(14) . . ?
N1 Ru1 C20 94.20(13) . . ?
C22 Ru1 C20 67.64(14) . . ?
C21 Ru1 C20 38.06(14) . . ?
C19 Ru1 C20 37.13(15) . . ?
C23 Ru1 C20 79.21(14) . . ?
N2 Ru1 C18 116.24(14) . . ?
N1 Ru1 C18 158.63(14) . . ?
C22 Ru1 C18 68.16(15) . . ?
C21 Ru1 C18 81.82(15) . . ?
C19 Ru1 C18 37.79(14) . . ?
C23 Ru1 C18 37.04(15) . . ?
C20 Ru1 C18 67.95(15) . . ?
N2 Ru1 Cl1 87.83(9) . . ?
N1 Ru1 Cl1 86.72(9) . . ?
C22 Ru1 Cl1 156.06(11) . . ?
C21 Ru1 Cl1 153.38(10) . . ?
C19 Ru1 Cl1 90.04(10) . . ?
C23 Ru1 Cl1 118.35(11) . . ?
C20 Ru1 Cl1 115.59(10) . . ?
C18 Ru1 Cl1 90.56(10) . . ?
C1 N1 C4 107.0(3) . . ?
C1 N1 Ru1 124.6(3) . . ?
C4 N1 Ru1 127.9(2) . . ?
C9 N2 C6 107.1(3) . . ?
C9 N2 Ru1 123.7(3) . . ?
C6 N2 Ru1 127.2(2) . . ?
N1 C1 C2 111.4(3) . . ?
N1 C1 H1 124.3 . . ?
C2 C1 H1 124.3 . . ?
C3 C2 C1 106.4(3) . . ?
C3 C2 H2 126.8 . . ?
C1 C2 H2 126.8 . . ?
C2 C3 C4 106.8(4) . . ?
C2 C3 H3 126.6 . . ?
C4 C3 H3 126.6 . . ?
N1 C4 C5 124.0(3) . . ?
N1 C4 C3 108.5(3) . . ?
C5 C4 C3 127.3(4) . . ?
C6 C5 C4 125.1(3) . . ?
C6 C5 C10 118.2(3) . . ?
C4 C5 C10 116.6(3) . . ?
C5 C6 N2 124.0(3) . . ?
C5 C6 C7 128.3(4) . . ?
N2 C6 C7 107.5(3) . . ?
C8 C7 C6 107.7(4) . . ?
C8 C7 H7 126.2 . . ?
C6 C7 H7 126.2 . . ?
C7 C8 C9 106.8(3) . . ?
C7 C8 H8 126.6 . . ?
C9 C8 H8 126.6 . . ?
N2 C9 C8 110.9(4) . . ?
N2 C9 H9 124.6 . . ?
C8 C9 H9 124.6 . . ?
C16 C10 C11 119.1(4) . . ?
C16 C10 C5 121.9(3) . . ?
C11 C10 C5 119.0(3) . . ?
C12 C11 C10 120.3(4) . . ?
C12 C11 H11 119.8 . . ?
C10 C11 H11 119.8 . . ?
C11 C12 C13 120.0(4) . . ?
C11 C12 H12 120.0 . . ?
C13 C12 H12 120.0 . . ?
C12 C13 C15 120.2(4) . . ?
C12 C13 C14 118.4(3) . . ?
C15 C13 C14 121.4(3) . . ?
N3 C14 C13 175.8(4) . . ?
C16 C15 C13 119.2(4) . . ?
C16 C15 H15 120.4 . . ?
C13 C15 H15 120.4 . . ?
C15 C16 C10 121.2(4) . . ?
C15 C16 H16 119.4 . . ?
C10 C16 H16 119.4 . . ?
C18 C17 H17A 109.5 . . ?
C18 C17 H17B 109.5 . . ?
H17A C17 H17B 109.5 . . ?
C18 C17 H17C 109.5 . . ?
H17A C17 H17C 109.5 . . ?
H17B C17 H17C 109.5 . . ?
C23 C18 C19 116.8(4) . . ?
C23 C18 C17 121.6(4) . . ?
C19 C18 C17 121.6(4) . . ?
C23 C18 Ru1 70.3(2) . . ?
C19 C18 Ru1 69.9(2) . . ?
C17 C18 Ru1 128.2(3) . . ?
C20 C19 C18 121.8(4) . . ?
C20 C19 Ru1 71.7(2) . . ?
C18 C19 Ru1 72.3(2) . . ?
C20 C19 H19 119.1 . . ?
C18 C19 H19 119.1 . . ?
Ru1 C19 H19 129.5 . . ?
C19 C20 C21 120.7(4) . . ?
C19 C20 Ru1 71.2(2) . . ?
C21 C20 Ru1 70.1(2) . . ?
C19 C20 H20 119.6 . . ?
C21 C20 H20 119.6 . . ?
Ru1 C20 H20 132.1 . . ?
C22 C21 C20 117.5(4) . . ?
C22 C21 C24 122.9(3) . . ?
C20 C21 C24 119.6(3) . . ?
C22 C21 Ru1 70.5(2) . . ?
C20 C21 Ru1 71.8(2) . . ?
C24 C21 Ru1 129.2(3) . . ?
C23 C22 C21 121.1(4) . . ?
C23 C22 Ru1 72.3(2) . . ?
C21 C22 Ru1 71.5(2) . . ?
C23 C22 H22 119.5 . . ?
C21 C22 H22 119.5 . . ?
Ru1 C22 H22 129.2 . . ?
C18 C23 C22 122.0(4) . . ?
C18 C23 Ru1 72.7(2) . . ?
C22 C23 Ru1 70.0(2) . . ?
C18 C23 H23 119.0 . . ?
C22 C23 H23 119.0 . . ?
Ru1 C23 H23 131.3 . . ?
C25 C24 C21 113.7(3) . . ?
C25 C24 C26 110.3(4) . . ?
C21 C24 C26 108.5(3) . . ?
C25 C24 H24 108.0 . . ?
C21 C24 H24 108.0 . . ?
C26 C24 H24 108.0 . . ?
C24 C25 H25A 109.5 . . ?
C24 C25 H25B 109.5 . . ?
H25A C25 H25B 109.5 . . ?
C24 C25 H25C 109.5 . . ?
H25A C25 H25C 109.5 . . ?
H25B C25 H25C 109.5 . . ?
C24 C26 H26A 109.5 . . ?
C24 C26 H26B 109.5 . . ?
H26A C26 H26B 109.5 . . ?
C24 C26 H26C 109.5 . . ?
H26A C26 H26C 109.5 . . ?
H26B C26 H26C 109.5 . . ?

loop_
_geom_bond_atom_site_label_1
_geom_bond_atom_site_label_2
_geom_bond_distance
_geom_bond_site_symmetry_2
_geom_bond_publ_flag
Ru1 N2 2.075(3) . ?
Ru1 N1 2.077(3) . ?
Ru1 C22 2.167(4) . ?
Ru1 C21 2.180(4) . ?
Ru1 C19 2.196(4) . ?
Ru1 C23 2.196(4) . ?
Ru1 C20 2.203(4) . ?
Ru1 C18 2.226(4) . ?
Ru1 Cl1 2.4226(8) . ?
N1 C1 1.334(5) . ?
N1 C4 1.390(5) . ?
N2 C9 1.332(5) . ?
N2 C6 1.399(5) . ?
N3 C14 1.142(5) . ?
C1 C2 1.409(6) . ?
C1 H1 0.9300 . ?
C2 C3 1.382(6) . ?
C2 H2 0.9300 . ?
C3 C4 1.427(5) . ?
C3 H3 0.9300 . ?
C4 C5 1.413(5) . ?
C5 C6 1.379(5) . ?
C5 C10 1.499(5) . ?
C6 C7 1.437(5) . ?
C7 C8 1.350(6) . ?
C7 H7 0.9300 . ?
C8 C9 1.424(6) . ?
C8 H8 0.9300 . ?
C9 H9 0.9300 . ?
C10 C16 1.390(6) . ?
C10 C11 1.396(5) . ?
C11 C12 1.381(5) . ?
C11 H11 0.9300 . ?
C12 C13 1.391(6) . ?
C12 H12 0.9300 . ?
C13 C15 1.398(5) . ?
C13 C14 1.447(5) . ?
C15 C16 1.380(6) . ?
C15 H15 0.9300 . ?
C16 H16 0.9300 . ?
C17 C18 1.504(6) . ?
C17 H17A 0.9600 . ?
C17 H17B 0.9600 . ?
C17 H17C 0.9600 . ?
C18 C23 1.405(6) . ?
C18 C19 1.432(6) . ?
C19 C20 1.400(6) . ?
C19 H19 0.9300 . ?
C20 C21 1.429(5) . ?
C20 H20 0.9300 . ?
C21 C22 1.415(6) . ?
C21 C24 1.525(6) . ?
C22 C23 1.410(6) . ?
C22 H22 0.9300 . ?
C23 H23 0.9300 . ?
C24 C25 1.519(6) . ?
C24 C26 1.525(6) . ?
C24 H24 0.9800 . ?
C25 H25A 0.9600 . ?
C25 H25B 0.9600 . ?
C25 H25C 0.9600 . ?
C26 H26A 0.9600 . ?
C26 H26B 0.9600 . ?
C26 H26C 0.9600 . ?

loop_
_geom_torsion_atom_site_label_1
_geom_torsion_atom_site_label_2
_geom_torsion_atom_site_label_3
_geom_torsion_atom_site_label_4
_geom_torsion
_geom_torsion_site_symmetry_1
_geom_torsion_site_symmetry_2
_geom_torsion_site_symmetry_3
_geom_torsion_site_symmetry_4
_geom_torsion_publ_flag
N2 Ru1 N1 C1 -165.5(3) . . . . ?
C22 Ru1 N1 C1 105.1(3) . . . . ?
C21 Ru1 N1 C1 76.1(3) . . . . ?
C19 Ru1 N1 C1 10.7(4) . . . . ?
C23 Ru1 N1 C1 111.7(4) . . . . ?
C20 Ru1 N1 C1 38.1(3) . . . . ?
C18 Ru1 N1 C1 5.8(5) . . . . ?
Cl1 Ru1 N1 C1 -77.3(3) . . . . ?
N2 Ru1 N1 C4 23.3(3) . . . . ?
C22 Ru1 N1 C4 -66.2(3) . . . . ?
C21 Ru1 N1 C4 -95.2(3) . . . . ?
C19 Ru1 N1 C4 -160.5(3) . . . . ?
C23 Ru1 N1 C4 -59.6(5) . . . . ?
C20 Ru1 N1 C4 -133.2(3) . . . . ?
C18 Ru1 N1 C4 -165.5(3) . . . . ?
Cl1 Ru1 N1 C4 111.4(3) . . . . ?
N1 Ru1 N2 C9 170.6(3) . . . . ?
C22 Ru1 N2 C9 -72.4(3) . . . . ?
C21 Ru1 N2 C9 -100.8(3) . . . . ?
C19 Ru1 N2 C9 -2.0(5) . . . . ?
C23 Ru1 N2 C9 -34.6(3) . . . . ?
C20 Ru1 N2 C9 -100.7(4) . . . . ?
C18 Ru1 N2 C9 -5.9(3) . . . . ?
Cl1 Ru1 N2 C9 83.7(3) . . . . ?
N1 Ru1 N2 C6 -27.6(3) . . . . ?
C22 Ru1 N2 C6 89.4(3) . . . . ?
C21 Ru1 N2 C6 61.0(3) . . . . ?
C19 Ru1 N2 C6 159.8(3) . . . . ?
C23 Ru1 N2 C6 127.2(3) . . . . ?
C20 Ru1 N2 C6 61.1(5) . . . . ?
C18 Ru1 N2 C6 155.9(3) . . . . ?
Cl1 Ru1 N2 C6 -114.5(3) . . . . ?
C4 N1 C1 C2 -0.2(4) . . . . ?
Ru1 N1 C1 C2 -173.0(3) . . . . ?
N1 C1 C2 C3 0.4(5) . . . . ?
C1 C2 C3 C4 -0.4(4) . . . . ?
C1 N1 C4 C5 175.1(3) . . . . ?
Ru1 N1 C4 C5 -12.4(5) . . . . ?
C1 N1 C4 C3 -0.1(4) . . . . ?
Ru1 N1 C4 C3 172.4(2) . . . . ?
C2 C3 C4 N1 0.3(4) . . . . ?
C2 C3 C4 C5 -174.7(4) . . . . ?
N1 C4 C5 C6 -5.9(6) . . . . ?
C3 C4 C5 C6 168.4(4) . . . . ?
N1 C4 C5 C10 174.0(3) . . . . ?
C3 C4 C5 C10 -11.7(6) . . . . ?
C4 C5 C6 N2 1.2(6) . . . . ?
C10 C5 C6 N2 -178.7(3) . . . . ?
C4 C5 C6 C7 -174.0(4) . . . . ?
C10 C5 C6 C7 6.1(6) . . . . ?
C9 N2 C6 C5 -174.2(4) . . . . ?
Ru1 N2 C6 C5 21.6(5) . . . . ?
C9 N2 C6 C7 1.8(4) . . . . ?
Ru1 N2 C6 C7 -162.4(3) . . . . ?
C5 C6 C7 C8 174.4(4) . . . . ?
N2 C6 C7 C8 -1.4(4) . . . . ?
C6 C7 C8 C9 0.5(5) . . . . ?
C6 N2 C9 C8 -1.5(4) . . . . ?
Ru1 N2 C9 C8 163.4(3) . . . . ?
C7 C8 C9 N2 0.6(5) . . . . ?
C6 C5 C10 C16 -66.2(5) . . . . ?
C4 C5 C10 C16 113.9(4) . . . . ?
C6 C5 C10 C11 113.3(4) . . . . ?
C4 C5 C10 C11 -66.6(5) . . . . ?
C16 C10 C11 C12 0.2(6) . . . . ?
C5 C10 C11 C12 -179.3(4) . . . . ?
C10 C11 C12 C13 -1.2(6) . . . . ?
C11 C12 C13 C15 0.9(6) . . . . ?
C11 C12 C13 C14 -179.9(4) . . . . ?
C12 C13 C14 N3 -5(6) . . . . ?
C15 C13 C14 N3 174(5) . . . . ?
C12 C13 C15 C16 0.3(6) . . . . ?
C14 C13 C15 C16 -178.8(4) . . . . ?
C13 C15 C16 C10 -1.4(6) . . . . ?
C11 C10 C16 C15 1.1(6) . . . . ?
C5 C10 C16 C15 -179.4(4) . . . . ?
N2 Ru1 C18 C23 -53.0(3) . . . . ?
N1 Ru1 C18 C23 136.7(3) . . . . ?
C22 Ru1 C18 C23 27.9(2) . . . . ?
C21 Ru1 C18 C23 64.7(2) . . . . ?
C19 Ru1 C18 C23 129.8(3) . . . . ?
C20 Ru1 C18 C23 101.6(3) . . . . ?
Cl1 Ru1 C18 C23 -140.9(2) . . . . ?
N2 Ru1 C18 C19 177.2(2) . . . . ?
N1 Ru1 C18 C19 6.9(5) . . . . ?
C22 Ru1 C18 C19 -101.9(2) . . . . ?
C21 Ru1 C18 C19 -65.0(2) . . . . ?
C23 Ru1 C18 C19 -129.8(3) . . . . ?
C20 Ru1 C18 C19 -28.2(2) . . . . ?
Cl1 Ru1 C18 C19 89.4(2) . . . . ?
N2 Ru1 C18 C17 62.3(4) . . . . ?
N1 Ru1 C18 C17 -108.0(4) . . . . ?
C22 Ru1 C18 C17 143.1(4) . . . . ?
C21 Ru1 C18 C17 180.0(4) . . . . ?
C19 Ru1 C18 C17 -115.0(5) . . . . ?
C23 Ru1 C18 C17 115.3(5) . . . . ?
C20 Ru1 C18 C17 -143.1(4) . . . . ?
Cl1 Ru1 C18 C17 -25.6(4) . . . . ?
C23 C18 C19 C20 0.0(5) . . . . ?
C17 C18 C19 C20 177.3(4) . . . . ?
Ru1 C18 C19 C20 54.1(3) . . . . ?
C23 C18 C19 Ru1 -54.1(3) . . . . ?
C17 C18 C19 Ru1 123.2(4) . . . . ?
N2 Ru1 C19 C20 -139.2(3) . . . . ?
N1 Ru1 C19 C20 49.4(3) . . . . ?
C22 Ru1 C19 C20 -66.2(2) . . . . ?
C21 Ru1 C19 C20 -28.4(2) . . . . ?
C23 Ru1 C19 C20 -103.3(3) . . . . ?
C18 Ru1 C19 C20 -133.5(3) . . . . ?
Cl1 Ru1 C19 C20 135.6(2) . . . . ?
N2 Ru1 C19 C18 -5.7(4) . . . . ?
N1 Ru1 C19 C18 -177.1(2) . . . . ?
C22 Ru1 C19 C18 67.3(2) . . . . ?
C21 Ru1 C19 C18 105.1(2) . . . . ?
C23 Ru1 C19 C18 30.2(2) . . . . ?
C20 Ru1 C19 C18 133.5(3) . . . . ?
Cl1 Ru1 C19 C18 -90.9(2) . . . . ?
C18 C19 C20 C21 -2.7(6) . . . . ?
Ru1 C19 C20 C21 51.6(3) . . . . ?
C18 C19 C20 Ru1 -54.4(3) . . . . ?
N2 Ru1 C20 C19 134.0(3) . . . . ?
N1 Ru1 C20 C19 -139.2(2) . . . . ?
C22 Ru1 C20 C19 103.1(3) . . . . ?
C21 Ru1 C20 C19 134.2(3) . . . . ?
C23 Ru1 C20 C19 65.6(2) . . . . ?
C18 Ru1 C20 C19 28.6(2) . . . . ?
Cl1 Ru1 C20 C19 -50.9(2) . . . . ?
N2 Ru1 C20 C21 -0.2(5) . . . . ?
N1 Ru1 C20 C21 86.6(2) . . . . ?
C22 Ru1 C20 C21 -31.1(2) . . . . ?
C19 Ru1 C20 C21 -134.2(3) . . . . ?
C23 Ru1 C20 C21 -68.6(2) . . . . ?
C18 Ru1 C20 C21 -105.5(3) . . . . ?
Cl1 Ru1 C20 C21 174.95(19) . . . . ?
C19 C20 C21 C22 3.3(5) . . . . ?
Ru1 C20 C21 C22 55.4(3) . . . . ?
C19 C20 C21 C24 -177.5(3) . . . . ?
Ru1 C20 C21 C24 -125.3(3) . . . . ?
C19 C20 C21 Ru1 -52.1(3) . . . . ?
N2 Ru1 C21 C22 50.7(3) . . . . ?
N1 Ru1 C21 C22 135.5(2) . . . . ?
C19 Ru1 C21 C22 -101.5(3) . . . . ?
C23 Ru1 C21 C22 -28.9(2) . . . . ?
C20 Ru1 C21 C22 -129.2(3) . . . . ?
C18 Ru1 C21 C22 -64.8(2) . . . . ?
Cl1 Ru1 C21 C22 -139.4(2) . . . . ?
N2 Ru1 C21 C20 179.9(2) . . . . ?
N1 Ru1 C21 C20 -95.3(2) . . . . ?
C22 Ru1 C21 C20 129.2(4) . . . . ?
C19 Ru1 C21 C20 27.7(2) . . . . ?
C23 Ru1 C21 C20 100.3(3) . . . . ?
C18 Ru1 C21 C20 64.4(2) . . . . ?
Cl1 Ru1 C21 C20 -10.2(4) . . . . ?
N2 Ru1 C21 C24 -66.3(4) . . . . ?
N1 Ru1 C21 C24 18.5(3) . . . . ?
C22 Ru1 C21 C24 -117.0(4) . . . . ?
C19 Ru1 C21 C24 141.5(4) . . . . ?
C23 Ru1 C21 C24 -145.9(4) . . . . ?
C20 Ru1 C21 C24 113.8(4) . . . . ?
C18 Ru1 C21 C24 178.2(4) . . . . ?
Cl1 Ru1 C21 C24 103.6(4) . . . . ?
C20 C21 C22 C23 -1.3(6) . . . . ?
C24 C21 C22 C23 179.5(4) . . . . ?
Ru1 C21 C22 C23 54.8(3) . . . . ?
C20 C21 C22 Ru1 -56.1(3) . . . . ?
C24 C21 C22 Ru1 124.7(4) . . . . ?
N2 Ru1 C22 C23 90.2(2) . . . . ?
N1 Ru1 C22 C23 175.4(2) . . . . ?
C21 Ru1 C22 C23 -132.7(3) . . . . ?
C19 Ru1 C22 C23 -64.9(2) . . . . ?
C20 Ru1 C22 C23 -101.6(3) . . . . ?
C18 Ru1 C22 C23 -27.4(2) . . . . ?
Cl1 Ru1 C22 C23 1.4(4) . . . . ?
N2 Ru1 C22 C21 -137.1(2) . . . . ?
N1 Ru1 C22 C21 -51.9(3) . . . . ?
C19 Ru1 C22 C21 67.8(2) . . . . ?
C23 Ru1 C22 C21 132.7(3) . . . . ?
C20 Ru1 C22 C21 31.1(2) . . . . ?
C18 Ru1 C22 C21 105.3(3) . . . . ?
Cl1 Ru1 C22 C21 134.1(2) . . . . ?
C19 C18 C23 C22 2.1(5) . . . . ?
C17 C18 C23 C22 -175.2(4) . . . . ?
Ru1 C18 C23 C22 -51.9(3) . . . . ?
C19 C18 C23 Ru1 53.9(3) . . . . ?
C17 C18 C23 Ru1 -123.4(4) . . . . ?
C21 C22 C23 C18 -1.4(6) . . . . ?
Ru1 C22 C23 C18 53.0(3) . . . . ?
C21 C22 C23 Ru1 -54.5(3) . . . . ?
N2 Ru1 C23 C18 134.2(2) . . . . ?
N1 Ru1 C23 C18 -144.4(3) . . . . ?
C22 Ru1 C23 C18 -134.8(4) . . . . ?
C21 Ru1 C23 C18 -105.7(3) . . . . ?
C19 Ru1 C23 C18 -30.8(2) . . . . ?
C20 Ru1 C23 C18 -67.6(2) . . . . ?
Cl1 Ru1 C23 C18 45.8(3) . . . . ?
N2 Ru1 C23 C22 -91.0(2) . . . . ?
N1 Ru1 C23 C22 -9.6(4) . . . . ?
C21 Ru1 C23 C22 29.1(2) . . . . ?
C19 Ru1 C23 C22 104.0(3) . . . . ?
C20 Ru1 C23 C22 67.2(2) . . . . ?
C18 Ru1 C23 C22 134.8(4) . . . . ?
Cl1 Ru1 C23 C22 -179.38(19) . . . . ?
C22 C21 C24 C25 -21.5(6) . . . . ?
C20 C21 C24 C25 159.3(4) . . . . ?
Ru1 C21 C24 C25 69.3(5) . . . . ?
C22 C21 C24 C26 101.7(4) . . . . ?
C20 C21 C24 C26 -77.5(5) . . . . ?
Ru1 C21 C24 C26 -167.5(3) . . . . ?
